data_7700344
loop_
_publ_author_name
'Roveda, Jr, Antonio C'
'Santos, Willy G.'
'Souza, Maykon L.'
'Adelson, Charles N.'
'Gon\,calves, Felipe S'
'Castellano, Eduardo E.'
'Garino, Claudio'
'Franco, Douglas W.'
'Cardoso, Daniel R.'

_publ_section_title
;
 Light-activated generation of nitric oxide (NO) and sulfite anion
 radicals (SO<sub>3</sub>&#x02D9;<sup>-</sup>) from a ruthenium(ii)
 nitrosylsulphito complex.
;
_journal_issue 29
_journal_name_full 'Dalton transactions (Cambridge, England : 2003)'
_journal_page_first 10812
_journal_page_last 10823
_journal_paper_doi 10.1039/c9dt01432b
_journal_volume 48
_journal_year 2019
_chemical_formula_moiety 'C6 H18 N7 O2 Ru,3(B F4)'
_chemical_formula_sum 'C6 H18 B3 F12 N7 O2 Ru'
_chemical_formula_weight 581.77
_space_group_crystal_system orthorhombic
_space_group_IT_number 62
_space_group_name_Hall '-P 2ac 2n'
_space_group_name_H-M_alt 'P n m a'
_symmetry_space_group_name_Hall '-P 2ac 2n'
_symmetry_space_group_name_H-M 'P n m a'
_atom_sites_solution_hydrogens mixed
_audit_creation_method SHELXL-2014/6
_audit_update_record
;
2019-06-13 deposited with the CCDC.    2019-06-25 downloaded from the CCDC.
;
_cell_angle_alpha 90
_cell_angle_beta 90
_cell_angle_gamma 90
_cell_formula_units_Z 4
_cell_length_a 24.6469(14)
_cell_length_b 8.6875(5)
_cell_length_c 9.7514(5)
_cell_measurement_reflns_used 6189
_cell_measurement_temperature 293(2)
_cell_measurement_theta_max 32.7040
_cell_measurement_theta_min 3.1070
_cell_volume 2088.0(2)
_computing_cell_refinement 'HKL Scalepack (Otwinowski & Minor 1997)'
_computing_data_collection 'Collect (Nonius BV, 1997-2000)'
_computing_data_reduction 'HKL Denzo and Scalepack (Otwinowski & Minor 1997)'
_computing_molecular_graphics 'Ortep-3 for Windows (Farrugia, 1997)'
_computing_publication_material 'WinGX publication routines (Farrugia, 1999)'
_computing_structure_refinement 'SHELXL-2014/6 (Sheldrick, 2014)'
_computing_structure_solution 'SHELXS-97 (Sheldrick, 1997)'
_diffrn_ambient_temperature 293(2)
_diffrn_detector 'CCD plate'
_diffrn_measured_fraction_theta_full 0.999
_diffrn_measured_fraction_theta_max 0.952
_diffrn_measurement_device 'two-circle diffractometer'
_diffrn_measurement_device_type 'XtaLAB Mini (ROW)'
_diffrn_measurement_method '\w scans'
_diffrn_radiation_monochromator graphite
_diffrn_radiation_probe x-ray
_diffrn_radiation_type 'Mo K\a'
_diffrn_radiation_wavelength 0.71073
_diffrn_reflns_av_R_equivalents 0.0429
_diffrn_reflns_av_unetI/netI 0.0391
_diffrn_reflns_Laue_measured_fraction_full 0.999
_diffrn_reflns_Laue_measured_fraction_max 0.952
_diffrn_reflns_limit_h_max 37
_diffrn_reflns_limit_h_min -37
_diffrn_reflns_limit_k_max 12
_diffrn_reflns_limit_k_min -13
_diffrn_reflns_limit_l_max 15
_diffrn_reflns_limit_l_min -14
_diffrn_reflns_number 19332
_diffrn_reflns_point_group_measured_fraction_full 0.999
_diffrn_reflns_point_group_measured_fraction_max 0.952
_diffrn_reflns_theta_full 25.242
_diffrn_reflns_theta_max 34.533
_diffrn_reflns_theta_min 2.664
_diffrn_source 'fine-focus sealed X-ray tube'
_diffrn_source_type 'Rigaku (Mo) X-ray Source'
_exptl_absorpt_coefficient_mu 0.874
_exptl_absorpt_correction_T_max 1.00000
_exptl_absorpt_correction_T_min 0.99119
_exptl_absorpt_correction_type multi-scan
_exptl_absorpt_process_details
;
CrysAlisPro 1.171.39.35c (Rigaku Oxford Diffraction, 2017)
Empirical absorption correction using spherical harmonics,
 implemented in SCALE3 ABSPACK scaling algorithm.
;
_exptl_crystal_colour red
_exptl_crystal_density_diffrn 1.851
_exptl_crystal_description needle
_exptl_crystal_F_000 1144
_exptl_crystal_size_max 0.11
_exptl_crystal_size_mid 0.03
_exptl_crystal_size_min 0.02
_refine_diff_density_max 2.190
_refine_diff_density_min -1.140
_refine_diff_density_rms 0.105
_refine_ls_extinction_method none
_refine_ls_goodness_of_fit_ref 1.049
_refine_ls_hydrogen_treatment constr
_refine_ls_matrix_type full
_refine_ls_number_parameters 166
_refine_ls_number_reflns 4454
_refine_ls_number_restraints 0
_refine_ls_restrained_S_all 1.049
_refine_ls_R_factor_all 0.0656
_refine_ls_R_factor_gt 0.0416
_refine_ls_shift/su_max 0.000
_refine_ls_shift/su_mean 0.000
_refine_ls_structure_factor_coef Fsqd
_refine_ls_weighting_details 'w=1/[\s^2^(Fo^2^)+(0.0528P)^2^+1.2336P] where P=(Fo^2^+2Fc^2^)/3'
_refine_ls_weighting_scheme calc
_refine_ls_wR_factor_gt 0.0983
_refine_ls_wR_factor_ref 0.1085
_reflns_Friedel_coverage 0.000
_reflns_number_gt 3350
_reflns_number_total 4454
_reflns_threshold_expression 'I > 2\s(I)'
_cod_data_source_file c9dt01432b2.cif
_cod_data_source_block shelx
_cod_depositor_comments 'Adding full bibliography for 7700343--7700344.cif.'
_cod_database_code 7700344
_shelx_space_group_comment
;
The symmetry employed for this shelxl refinement is uniquely defined
by the following loop, which should always be used as a source of
symmetry information in preference to the above space-group names.
They are only intended as comments.
;
_oxdiff_exptl_absorpt_empirical_full_min 0.952
_oxdiff_exptl_absorpt_empirical_full_max 1.033
_oxdiff_exptl_absorpt_empirical_details
;
Empirical correction (ABSPACK) includes:
- Absorption correction using spherical harmonics
- Frame scaling
;
_shelxl_version_number 2014/6

loop_
_space_group_symop_operation_xyz
'x, y, z'
'-x+1/2, -y, z+1/2'
'x+1/2, -y+1/2, -z+1/2'
'-x, y+1/2, -z'
'-x, -y, -z'
'x-1/2, y, -z-1/2'
'-x-1/2, y-1/2, z-1/2'
'x, -y-1/2, z'

loop_
_atom_site_label
_atom_site_type_symbol
_atom_site_fract_x
_atom_site_fract_y
_atom_site_fract_z
_atom_site_U_iso_or_equiv
_atom_site_adp_type
_atom_site_occupancy
_atom_site_site_symmetry_order
_atom_site_calc_flag
_atom_site_refinement_flags_posn
_atom_site_refinement_flags_adp
_atom_site_refinement_flags_occupancy
Ru Ru 0.15973(2) 0.7500 -0.01209(2) 0.02216(8) Uani 1 2 d S T P
O1 O 0.20068(13) 0.7500 -0.2874(3) 0.0613(10) Uani 1 2 d S T P
O2 O 0.08068(12) 0.7500 0.6796(3) 0.0503(8) Uani 1 2 d S T P
N1 N 0.18678(12) 0.7500 -0.1781(3) 0.0328(6) Uani 1 2 d S T P
N2 N 0.10250(8) 0.9166(2) -0.0692(2) 0.0297(4) Uani 1 1 d . . .
H2A H 0.0817 0.9395 0.0026 0.036 Uiso 1 1 d R U .
H2B H 0.1196 1.0011 -0.0976 0.036 Uiso 1 1 d R U .
H2C H 0.0819 0.8801 -0.1368 0.036 Uiso 1 1 d R U .
N4 N 0.21435(8) 0.5823(2) 0.0616(2) 0.0305(4) Uani 1 1 d . . .
H4A H 0.2075 0.5635 0.1496 0.037 Uiso 1 1 d R U .
H4B H 0.2104 0.4959 0.0134 0.037 Uiso 1 1 d R U .
H4C H 0.2482 0.6166 0.0527 0.037 Uiso 1 1 d R U .
N6 N 0.12375(11) 0.7500 0.1830(3) 0.0237(5) Uani 1 2 d S T P
N7 N -0.00222(14) 0.7500 0.5860(4) 0.0612(12) Uani 1 2 d S T P
H7A H -0.0184 0.7500 0.6642 0.073 Uiso 1 2 d R U P
H7B H -0.0209 0.7500 0.5115 0.073 Uiso 1 2 d R U P
C1 C 0.11132(11) 0.6177(3) 0.2468(2) 0.0328(5) Uani 1 1 d . . .
H1 H 0.1190 0.5250 0.2031 0.039 Uiso 1 1 calc R U .
C2 C 0.08769(12) 0.6142(3) 0.3745(3) 0.0388(6) Uani 1 1 d . . .
H2 H 0.0803 0.5206 0.4169 0.047 Uiso 1 1 calc R U .
C3 C 0.07503(14) 0.7500 0.4387(3) 0.0302(7) Uani 1 2 d S T P
C6 C 0.05075(16) 0.7500 0.5804(3) 0.0365(8) Uani 1 2 d S T P
F11 F 0.12193(12) 0.2500 0.3186(4) 0.0754(10) Uani 1 2 d S T P
F12 F 0.20116(8) 0.1210(2) 0.3263(3) 0.0708(6) Uani 1 1 d . . .
F13 F 0.1737(2) 0.2500 0.5057(3) 0.1027(17) Uani 1 2 d S T P
B1 B 0.17310(19) 0.2500 0.3651(5) 0.0409(9) Uani 1 2 d S T P
F21 F 0.31485(9) 0.6193(2) 0.3009(2) 0.0619(5) Uani 1 1 d . . .
F22 F 0.29735(15) 0.7500 0.4928(2) 0.0588(8) Uani 1 2 d S T P
F23 F 0.23756(12) 0.7500 0.3177(3) 0.0671(8) Uani 1 2 d S T P
B2 B 0.2912(2) 0.7500 0.3528(5) 0.0383(9) Uani 1 2 d S T P
F31 F 0.08088(12) 0.2500 -0.0332(4) 0.0672(9) Uani 1 2 d S T P
F32 F 0.02688(8) 0.1203(2) 0.11277(19) 0.0521(4) Uani 1 1 d . . .
F33 F -0.00865(12) 0.2500 -0.0646(3) 0.0624(8) Uani 1 2 d S T P
B3 B 0.03139(18) 0.2500 0.0313(4) 0.0338(8) Uani 1 2 d S T P

loop_
_atom_site_aniso_label
_atom_site_aniso_U_11
_atom_site_aniso_U_22
_atom_site_aniso_U_33
_atom_site_aniso_U_23
_atom_site_aniso_U_13
_atom_site_aniso_U_12
Ru 0.02432(12) 0.02144(11) 0.02072(11) 0.000 0.00262(9) 0.000
O1 0.0437(17) 0.113(3) 0.0267(13) 0.000 0.0118(12) 0.000
O2 0.0432(17) 0.084(2) 0.0234(11) 0.000 0.0004(11) 0.000
N1 0.0276(14) 0.0431(16) 0.0276(13) 0.000 0.0053(11) 0.000
N2 0.0323(10) 0.0284(9) 0.0285(9) 0.0033(7) 0.0013(8) 0.0020(8)
N4 0.0303(10) 0.0275(9) 0.0336(9) 0.0011(8) 0.0004(8) 0.0044(8)
N6 0.0255(13) 0.0236(11) 0.0221(11) 0.000 -0.0004(9) 0.000
N7 0.0330(18) 0.125(4) 0.0256(15) 0.000 0.0054(13) 0.000
C1 0.0434(14) 0.0252(10) 0.0296(10) 0.0018(8) 0.0063(9) 0.0012(10)
C2 0.0519(16) 0.0331(12) 0.0314(11) 0.0056(9) 0.0102(11) -0.0001(12)
C3 0.0301(16) 0.0405(18) 0.0200(12) 0.000 0.0002(12) 0.000
C6 0.041(2) 0.047(2) 0.0213(14) 0.000 0.0063(13) 0.000
F11 0.0463(16) 0.0575(18) 0.122(3) 0.000 -0.0369(18) 0.000
F12 0.0543(12) 0.0475(11) 0.1105(19) -0.0120(11) -0.0036(12) 0.0077(9)
F13 0.094(3) 0.165(5) 0.049(2) 0.000 0.0007(17) 0.000
B1 0.037(2) 0.042(2) 0.044(2) 0.000 -0.0054(18) 0.000
F21 0.0834(15) 0.0445(10) 0.0578(12) -0.0073(9) -0.0062(10) 0.0184(10)
F22 0.090(2) 0.0507(15) 0.0356(13) 0.000 -0.0143(12) 0.000
F23 0.0462(16) 0.070(2) 0.085(2) 0.000 -0.0225(15) 0.000
B2 0.046(2) 0.0318(19) 0.037(2) 0.000 -0.0141(18) 0.000
F31 0.0493(16) 0.0445(15) 0.108(2) 0.000 0.0424(16) 0.000
F32 0.0612(11) 0.0389(9) 0.0562(10) 0.0126(8) 0.0067(9) -0.0012(8)
F33 0.0673(19) 0.0641(18) 0.0559(16) 0.000 -0.0208(15) 0.000
B3 0.033(2) 0.0310(18) 0.0377(19) 0.000 0.0048(15) 0.000

loop_
_atom_type_symbol
_atom_type_description
_atom_type_scat_dispersion_real
_atom_type_scat_dispersion_imag
_atom_type_scat_source
C C 0.0033 0.0016 'International Tables Vol C Tables 4.2.6.8 and 6.1.1.4'
H H 0.0000 0.0000 'International Tables Vol C Tables 4.2.6.8 and 6.1.1.4'
B B 0.0013 0.0007 'International Tables Vol C Tables 4.2.6.8 and 6.1.1.4'
F F 0.0171 0.0103 'International Tables Vol C Tables 4.2.6.8 and 6.1.1.4'
N N 0.0061 0.0033 'International Tables Vol C Tables 4.2.6.8 and 6.1.1.4'
O O 0.0106 0.0060 'International Tables Vol C Tables 4.2.6.8 and 6.1.1.4'
Ru Ru -1.2594 0.8363 'International Tables Vol C Tables 4.2.6.8 and 6.1.1.4'

loop_
_geom_angle_atom_site_label_1
_geom_angle_atom_site_label_2
_geom_angle_atom_site_label_3
_geom_angle
_geom_angle_site_symmetry_1
_geom_angle_site_symmetry_3
N1 Ru N2 90.62(9) . 8_575
N1 Ru N2 90.62(9) . .
N2 Ru N2 87.33(11) 8_575 .
N1 Ru N6 177.39(12) . .
N2 Ru N6 87.50(8) 8_575 .
N2 Ru N6 87.50(8) . .
N1 Ru N4 94.12(9) . .
N2 Ru N4 92.45(8) 8_575 .
N2 Ru N4 175.27(8) . .
N6 Ru N4 87.77(8) . .
N1 Ru N4 94.12(9) . 8_575
N2 Ru N4 175.27(8) 8_575 8_575
N2 Ru N4 92.45(8) . 8_575
N6 Ru N4 87.77(8) . 8_575
N4 Ru N4 87.37(11) . 8_575
O1 N1 Ru 175.4(3) . .
Ru N2 H2A 109.5 . .
Ru N2 H2B 109.5 . .
H2A N2 H2B 109.5 . .
Ru N2 H2C 109.5 . .
H2A N2 H2C 109.5 . .
H2B N2 H2C 109.5 . .
Ru N4 H4A 109.5 . .
Ru N4 H4B 109.5 . .
H4A N4 H4B 109.5 . .
Ru N4 H4C 109.5 . .
H4A N4 H4C 109.5 . .
H4B N4 H4C 109.5 . .
C1 N6 C1 117.8(3) . 8_575
C1 N6 Ru 121.10(14) . .
C1 N6 Ru 121.10(14) 8_575 .
C6 N7 H7A 120.0 . .
C6 N7 H7B 120.0 . .
H7A N7 H7B 120.0 . .
N6 C1 C2 122.3(2) . .
N6 C1 H1 118.8 . .
C2 C1 H1 118.8 . .
C3 C2 C1 119.4(2) . .
C3 C2 H2 120.3 . .
C1 C2 H2 120.3 . .
C2 C3 C2 118.6(3) . 8_575
C2 C3 C6 120.64(15) . .
C2 C3 C6 120.64(15) 8_575 .
O2 C6 N7 124.9(3) . .
O2 C6 C3 119.2(3) . .
N7 C6 C3 115.8(3) . .
F11 B1 F12 112.4(3) . .
F11 B1 F12 112.5(3) . 8_565
F12 B1 F12 109.8(4) . 8_565
F11 B1 F13 110.4(5) . .
F12 B1 F13 105.7(3) . .
F12 B1 F13 105.7(3) 8_565 .
F23 B2 F21 108.5(2) . .
F23 B2 F21 108.5(2) . 8_575
F21 B2 F21 111.6(4) . 8_575
F23 B2 F22 110.8(4) . .
F21 B2 F22 108.7(2) . .
F21 B2 F22 108.7(2) 8_575 .
F33 B3 F31 109.2(4) . .
F33 B3 F32 109.7(2) . 8_565
F31 B3 F32 109.6(2) . 8_565
F33 B3 F32 109.7(2) . .
F31 B3 F32 109.6(2) . .
F32 B3 F32 109.1(3) 8_565 .

loop_
_geom_bond_atom_site_label_1
_geom_bond_atom_site_label_2
_geom_bond_distance
_geom_bond_site_symmetry_2
Ru N1 1.750(3) .
Ru N2 2.0964(19) 8_575
Ru N2 2.0964(19) .
Ru N6 2.099(3) .
Ru N4 2.1097(19) .
Ru N4 2.1097(19) 8_575
O1 N1 1.119(4) .
O2 C6 1.216(4) .
N2 H2A 0.8900 .
N2 H2B 0.8901 .
N2 H2C 0.8900 .
N4 H4A 0.8900 .
N4 H4B 0.8900 .
N4 H4C 0.8901 .
N6 C1 1.343(3) .
N6 C1 1.343(3) 8_575
N7 C6 1.307(5) .
N7 H7A 0.8600 .
N7 H7B 0.8600 .
C1 C2 1.374(3) .
C1 H1 0.9300 .
C2 C3 1.372(3) .
C2 H2 0.9300 .
C3 C2 1.372(3) 8_575
C3 C6 1.505(5) .
F11 B1 1.340(5) .
F12 B1 1.370(3) .
F13 B1 1.371(6) .
B1 F12 1.370(3) 8_565
F21 B2 1.373(3) .
F22 B2 1.373(5) .
F23 B2 1.367(5) .
B2 F21 1.373(3) 8_575
F31 B3 1.372(5) .
F32 B3 1.383(3) .
F33 B3 1.360(5) .
B3 F32 1.383(3) 8_565

loop_
_geom_torsion_atom_site_label_1
_geom_torsion_atom_site_label_2
_geom_torsion_atom_site_label_3
_geom_torsion_atom_site_label_4
_geom_torsion
_geom_torsion_site_symmetry_1
_geom_torsion_site_symmetry_4
C1 N6 C1 C2 -1.3(5) 8_575 .
Ru N6 C1 C2 -179.9(2) . .
N6 C1 C2 C3 1.5(5) . .
C1 C2 C3 C2 -1.6(6) . 8_575
C1 C2 C3 C6 -178.1(3) . .
C2 C3 C6 O2 88.2(3) . .
C2 C3 C6 O2 -88.2(3) 8_575 .
C2 C3 C6 N7 -91.8(3) . .
C2 C3 C6 N7 91.8(3) 8_575 .
